data_4304882
loop_
_publ_author_name
'Guangjie He'
'Yonggang Zhao'
'Cheng He'
'Yang Liu'
'Chunying Duan'

_publ_section_title
;
"Turn-On" Fluorescent Sensor for Hg2+ via Displacement Approach
;
_journal_name_full 'Inorganic Chemistry'
_journal_page_first 5169
_journal_page_last 5176
_journal_paper_doi 10.1021/ic702494s
_journal_volume 47
_journal_year 2008
_chemical_formula_sum 'C38 H27 Cu N5 O2'
_chemical_formula_weight 649.19
_chemical_name_systematic
; 
 ? 
;
_space_group_IT_number 2
_symmetry_cell_setting triclinic
_symmetry_space_group_name_Hall '-P 1'
_symmetry_space_group_name_H-M 'P -1'
_atom_sites_solution_hydrogens geom
_atom_sites_solution_primary direct
_atom_sites_solution_secondary difmap
_audit_creation_method SHELXL-97
_cell_angle_alpha 99.904(4)
_cell_angle_beta 91.971(4)
_cell_angle_gamma 111.356(4)
_cell_formula_units_Z 2
_cell_length_a 10.909(2)
_cell_length_b 11.702(3)
_cell_length_c 13.553(3)
_cell_measurement_temperature 293(2)
_cell_volume 1578.4(6)
_computing_cell_refinement 'Bruker SMART'
_computing_data_collection 'Bruker SMART'
_computing_data_reduction 'Bruker SAINT'
_computing_molecular_graphics 'Bruker SHELXTL'
_computing_publication_material 'Bruker SHELXTL'
_computing_structure_refinement 'Bruker SHELXTL'
_computing_structure_solution 'Bruker SHELXTL'
_diffrn_ambient_temperature 293(2)
_diffrn_measured_fraction_theta_full 0.982
_diffrn_measured_fraction_theta_max 0.982
_diffrn_measurement_device_type 'CCD area detector'
_diffrn_measurement_method 'phi and omega scans'
_diffrn_radiation_monochromator graphite
_diffrn_radiation_source 'fine-focus sealed tube'
_diffrn_radiation_type MoK\a
_diffrn_radiation_wavelength 0.71073
_diffrn_reflns_av_R_equivalents 0.0867
_diffrn_reflns_av_sigmaI/netI 0.1703
_diffrn_reflns_limit_h_max 12
_diffrn_reflns_limit_h_min -8
_diffrn_reflns_limit_k_max 13
_diffrn_reflns_limit_k_min -13
_diffrn_reflns_limit_l_max 15
_diffrn_reflns_limit_l_min -16
_diffrn_reflns_number 7924
_diffrn_reflns_theta_full 25.00
_diffrn_reflns_theta_max 25.00
_diffrn_reflns_theta_min 1.91
_exptl_absorpt_coefficient_mu 0.734
_exptl_absorpt_correction_type none
_exptl_crystal_colour 'dark brown'
_exptl_crystal_density_diffrn 1.366
_exptl_crystal_density_method 'not measured'
_exptl_crystal_description block
_exptl_crystal_F_000 670
_exptl_crystal_size_max 0.30
_exptl_crystal_size_mid 0.20
_exptl_crystal_size_min 0.20
_refine_diff_density_max 0.641
_refine_diff_density_min -0.501
_refine_diff_density_rms 0.076
_refine_ls_extinction_method none
_refine_ls_goodness_of_fit_ref 1.055
_refine_ls_hydrogen_treatment 'riding mode'
_refine_ls_matrix_type full
_refine_ls_number_parameters 409
_refine_ls_number_reflns 5451
_refine_ls_number_restraints 1
_refine_ls_restrained_S_all 1.054
_refine_ls_R_factor_all 0.1413
_refine_ls_R_factor_gt 0.0655
_refine_ls_shift/su_max 0.001
_refine_ls_shift/su_mean 0.000
_refine_ls_structure_factor_coef Fsqd
_refine_ls_weighting_details 'calc w=1/[\s^2^(Fo^2^)+(0.0300P)^2^+0.0000P] where P=(Fo^2^+2Fc^2^)/3'
_refine_ls_weighting_scheme calc
_refine_ls_wR_factor_gt 0.1474
_refine_ls_wR_factor_ref 0.1573
_reflns_number_gt 2492
_reflns_number_total 5451
_reflns_threshold_expression >2sigma(I)
_cod_data_source_file ic702494s-file004_2.cif
_cod_data_source_block Cu-NB
_cod_depositor_comments
;
The following automatic conversions were performed:
'_symmetry_cell_setting' value 'Triclinic' changed to 'triclinic'
according to '/home/saulius/struct/CIF-dictionaries/cif_core.dic'
dictionary named 'cif_core.dic' version 2.4.1 from 2010-06-29.

Automatic conversion script
Id: cif_fix_enum 1527 2010-12-29 10:47:43Z saulius 
;
_cod_original_cell_volume 1578.5(6)
_cod_database_code 4304882

loop_
_symmetry_equiv_pos_as_xyz
'x, y, z'
'-x, -y, -z'

loop_
_atom_site_label
_atom_site_type_symbol
_atom_site_fract_x
_atom_site_fract_y
_atom_site_fract_z
_atom_site_U_iso_or_equiv
_atom_site_adp_type
_atom_site_occupancy
_atom_site_symmetry_multiplicity
_atom_site_calc_flag
_atom_site_refinement_flags
_atom_site_disorder_assembly
_atom_site_disorder_group
Cu1 Cu -0.68230(8) -0.26315(7) -0.33192(6) 0.0510(3) Uani 1 1 d . . .
O2 O -0.8295(4) -0.4107(4) -0.3856(3) 0.0541(12) Uani 1 1 d . . .
O1 O -0.7616(4) -0.1640(4) -0.3804(3) 0.0528(12) Uani 1 1 d . . .
N4 N -0.6436(4) -0.3383(4) -0.2246(4) 0.0439(13) Uani 1 1 d . . .
N3 N -0.5636(5) -0.2555(4) -0.1371(4) 0.0458(14) Uani 1 1 d . . .
N2 N -0.3980(5) -0.1743(4) -0.3220(4) 0.0471(14) Uani 1 1 d . . .
N1 N -0.5052(5) -0.1363(5) -0.3295(4) 0.0465(14) Uani 1 1 d . . .
C1 C -0.7099(6) -0.0503(6) -0.3912(4) 0.0475(17) Uani 1 1 d . . .
C2 C -0.7962(6) 0.0108(6) -0.4140(5) 0.0508(18) Uani 1 1 d . . .
H2B H -0.8871 -0.0334 -0.4197 0.061 Uiso 1 1 calc R . .
C3 C -0.7508(7) 0.1306(6) -0.4278(5) 0.0591(19) Uani 1 1 d . . .
H3B H -0.8112 0.1663 -0.4420 0.071 Uiso 1 1 calc R . .
C4 C -0.6124(7) 0.2035(6) -0.4209(5) 0.0530(18) Uani 1 1 d . . .
C5 C -0.5680(7) 0.3275(7) -0.4343(5) 0.071(2) Uani 1 1 d . . .
H5A H -0.6302 0.3614 -0.4480 0.085 Uiso 1 1 calc R . .
C6 C -0.4363(9) 0.4007(7) -0.4278(6) 0.087(3) Uani 1 1 d . . .
H6A H -0.4073 0.4840 -0.4345 0.105 Uiso 1 1 calc R . .
C7 C -0.3497(8) 0.3439(8) -0.4108(6) 0.082(3) Uani 1 1 d . . .
H7A H -0.2596 0.3896 -0.4093 0.098 Uiso 1 1 calc R . .
C8 C -0.3881(6) 0.2256(6) -0.3960(5) 0.061(2) Uani 1 1 d . . .
H8A H -0.3241 0.1937 -0.3825 0.073 Uiso 1 1 calc R . .
C9 C -0.5228(6) 0.1490(6) -0.4005(5) 0.0473(17) Uani 1 1 d . . .
C10 C -0.5704(6) 0.0215(6) -0.3848(4) 0.0426(16) Uani 1 1 d . . .
C11 C -0.4801(6) -0.0350(6) -0.3629(4) 0.0452(17) Uani 1 1 d . . .
H11A H -0.3927 0.0063 -0.3741 0.054 Uiso 1 1 calc R . .
C12 C -0.3747(6) -0.2069(5) -0.2401(5) 0.0408(16) Uani 1 1 d . . .
C13 C -0.2719(6) -0.2578(5) -0.2349(5) 0.0441(16) Uani 1 1 d . . .
C14 C -0.2570(7) -0.3124(6) -0.1561(5) 0.060(2) Uani 1 1 d . . .
H14A H -0.3126 -0.3162 -0.1052 0.072 Uiso 1 1 calc R . .
C15 C -0.1605(8) -0.3618(7) -0.1514(6) 0.078(2) Uani 1 1 d . . .
H15A H -0.1511 -0.3990 -0.0978 0.093 Uiso 1 1 calc R . .
C16 C -0.0792(7) -0.3559(7) -0.2258(7) 0.074(2) Uani 1 1 d . . .
H16A H -0.0140 -0.3893 -0.2232 0.088 Uiso 1 1 calc R . .
C17 C -0.0930(7) -0.3010(6) -0.3040(6) 0.065(2) Uani 1 1 d . . .
H17A H -0.0365 -0.2963 -0.3543 0.077 Uiso 1 1 calc R . .
C18 C -0.1882(7) -0.2535(6) -0.3092(5) 0.0572(19) Uani 1 1 d . . .
H18A H -0.1974 -0.2174 -0.3636 0.069 Uiso 1 1 calc R . .
C25 C -0.4146(7) -0.0928(7) 0.0327(5) 0.072(2) Uani 1 1 d . . .
H25A H -0.4983 -0.1501 0.0382 0.087 Uiso 1 1 calc R . .
C24 C -0.3413(7) -0.0054(7) 0.1169(5) 0.075(2) Uani 1 1 d . . .
H24A H -0.3767 -0.0054 0.1784 0.090 Uiso 1 1 calc R . .
C23 C -0.2220(8) 0.0781(7) 0.1118(7) 0.075(2) Uani 1 1 d . . .
H23A H -0.1736 0.1363 0.1685 0.090 Uiso 1 1 calc R . .
C22 C -0.1736(8) 0.0759(7) 0.0228(7) 0.098(3) Uani 1 1 d . . .
H22A H -0.0899 0.1340 0.0183 0.117 Uiso 1 1 calc R . .
C21 C -0.2426(7) -0.0090(6) -0.0628(6) 0.078(2) Uani 1 1 d . . .
H21A H -0.2057 -0.0073 -0.1236 0.093 Uiso 1 1 calc R . .
C20 C -0.3642(6) -0.0947(6) -0.0582(5) 0.0465(17) Uani 1 1 d . . .
C19 C -0.4445(6) -0.1916(5) -0.1482(5) 0.0432(16) Uani 1 1 d . . .
C26 C -0.7114(6) -0.4455(6) -0.2060(5) 0.0467(17) Uani 1 1 d . . .
H26A H -0.6911 -0.4616 -0.1439 0.056 Uiso 1 1 calc R . .
C27 C -0.8156(5) -0.5425(5) -0.2725(4) 0.0402(16) Uani 1 1 d . . .
C28 C -0.8687(6) -0.6640(5) -0.2484(5) 0.0435(16) Uani 1 1 d . . .
C29 C -0.8178(7) -0.6977(6) -0.1656(5) 0.068(2) Uani 1 1 d . . .
H29A H -0.7473 -0.6376 -0.1222 0.081 Uiso 1 1 calc R . .
C30 C -0.8695(7) -0.8165(6) -0.1477(6) 0.074(2) Uani 1 1 d . . .
H30A H -0.8334 -0.8358 -0.0927 0.089 Uiso 1 1 calc R . .
C31 C -0.9747(7) -0.9087(6) -0.2099(6) 0.066(2) Uani 1 1 d . . .
H31A H -1.0080 -0.9898 -0.1980 0.079 Uiso 1 1 calc R . .
C32 C -1.0277(6) -0.8793(6) -0.2876(5) 0.0585(19) Uani 1 1 d . . .
H32A H -1.1003 -0.9405 -0.3283 0.070 Uiso 1 1 calc R . .
C33 C -0.9774(6) -0.7598(6) -0.3094(5) 0.0463(17) Uani 1 1 d . . .
C34 C -1.0303(6) -0.7289(6) -0.3942(5) 0.0551(19) Uani 1 1 d . . .
H34A H -1.1028 -0.7903 -0.4348 0.066 Uiso 1 1 calc R . .
C35 C -0.9807(6) -0.6160(6) -0.4181(5) 0.0559(19) Uani 1 1 d . . .
H35A H -1.0187 -0.6014 -0.4747 0.067 Uiso 1 1 calc R . .
C36 C -0.8689(6) -0.5160(6) -0.3574(5) 0.0430(16) Uani 1 1 d . . .
C37 C -0.5303(16) -0.4255(15) 0.0682(14) 0.096(5) Uiso 0.50 1 d P . .
C38 C -0.5000 -0.5000 0.0000 0.134(5) Uiso 1 2 d S . .
H38A H -0.5488 -0.5107 -0.0635 0.201 Uiso 0.50 1 d PR . .
H38B H -0.4069 -0.4646 -0.0061 0.201 Uiso 0.50 1 d PR . .
H38C H -0.5216 -0.5798 0.0192 0.201 Uiso 0.50 1 d PR . .
C39 C -0.834(2) -0.347(2) 0.0588(18) 0.124(7) Uiso 0.50 1 d PU . .
C40 C -0.761(2) -0.2850(18) 0.1305(17) 0.146(8) Uiso 0.50 1 d PU . .
H40A H -0.7196 -0.2007 0.1205 0.220 Uiso 0.50 1 calc PR . .
H40B H -0.6942 -0.3185 0.1408 0.220 Uiso 0.50 1 calc PR . .
H40C H -0.8090 -0.2855 0.1885 0.220 Uiso 0.50 1 calc PR . .
N5 N -0.5236(19) -0.3559(18) 0.1664(17) 0.183(8) Uiso 0.50 1 d P . .
N6 N -0.904(2) -0.423(2) 0.0051(18) 0.197(10) Uiso 0.50 1 d P . .

loop_
_atom_site_aniso_label
_atom_site_aniso_U_11
_atom_site_aniso_U_22
_atom_site_aniso_U_33
_atom_site_aniso_U_23
_atom_site_aniso_U_13
_atom_site_aniso_U_12
Cu1 0.0399(5) 0.0557(5) 0.0480(6) 0.0161(4) -0.0066(4) 0.0056(4)
O2 0.052(3) 0.050(3) 0.048(3) 0.013(2) -0.017(2) 0.005(2)
O1 0.038(3) 0.054(3) 0.060(3) 0.021(2) -0.007(2) 0.006(2)
N4 0.033(3) 0.041(3) 0.043(4) 0.004(3) -0.004(2) 0.001(2)
N3 0.036(3) 0.051(3) 0.040(4) 0.006(3) -0.004(3) 0.004(3)
N2 0.034(3) 0.055(3) 0.053(4) 0.013(3) -0.001(3) 0.017(3)
N1 0.035(3) 0.053(3) 0.045(4) 0.016(3) -0.002(2) 0.008(3)
C1 0.035(4) 0.068(5) 0.035(4) 0.013(4) 0.000(3) 0.013(4)
C2 0.045(4) 0.055(4) 0.053(5) 0.009(4) -0.002(3) 0.020(4)
C3 0.064(5) 0.065(5) 0.055(5) 0.009(4) -0.003(4) 0.033(4)
C4 0.053(5) 0.054(5) 0.047(5) 0.009(4) 0.002(3) 0.016(4)
C5 0.068(6) 0.067(5) 0.081(6) 0.023(4) -0.002(4) 0.026(4)
C6 0.085(7) 0.062(5) 0.109(8) 0.029(5) -0.009(5) 0.016(5)
C7 0.061(6) 0.081(6) 0.083(7) 0.024(5) 0.000(4) -0.001(5)
C8 0.052(5) 0.057(5) 0.065(5) 0.013(4) 0.001(4) 0.011(4)
C9 0.043(4) 0.054(4) 0.041(4) 0.012(3) 0.003(3) 0.013(4)
C10 0.047(4) 0.051(4) 0.030(4) 0.010(3) 0.001(3) 0.019(3)
C11 0.034(4) 0.057(4) 0.033(4) 0.011(3) -0.003(3) 0.004(3)
C12 0.040(4) 0.035(4) 0.035(4) 0.004(3) -0.008(3) 0.002(3)
C13 0.037(4) 0.042(4) 0.044(5) 0.000(3) -0.009(3) 0.008(3)
C14 0.060(5) 0.069(5) 0.065(5) 0.020(4) 0.002(4) 0.037(4)
C15 0.080(6) 0.086(6) 0.077(7) 0.026(5) -0.005(5) 0.039(5)
C16 0.052(5) 0.075(6) 0.087(7) -0.008(5) -0.007(5) 0.028(4)
C17 0.052(5) 0.073(5) 0.063(6) 0.009(4) 0.013(4) 0.019(4)
C18 0.044(4) 0.074(5) 0.054(5) 0.011(4) 0.000(4) 0.024(4)
C25 0.049(5) 0.092(6) 0.048(5) -0.007(5) -0.005(4) 0.004(4)
C24 0.062(5) 0.108(6) 0.041(5) -0.009(5) -0.003(4) 0.027(5)
C23 0.057(5) 0.073(5) 0.067(6) -0.016(5) -0.018(4) 0.008(4)
C22 0.073(6) 0.080(6) 0.081(7) -0.024(6) 0.004(5) -0.022(5)
C21 0.068(5) 0.067(5) 0.052(5) 0.002(4) 0.004(4) -0.022(4)
C20 0.041(4) 0.056(4) 0.043(5) 0.009(4) -0.002(3) 0.019(3)
C19 0.043(4) 0.043(4) 0.040(4) 0.004(3) -0.011(3) 0.015(3)
C26 0.038(4) 0.057(4) 0.042(4) 0.016(4) 0.000(3) 0.013(3)
C27 0.028(4) 0.048(4) 0.037(4) 0.005(3) -0.003(3) 0.008(3)
C28 0.037(4) 0.048(4) 0.043(4) 0.008(3) 0.000(3) 0.014(3)
C29 0.070(5) 0.058(5) 0.064(5) 0.015(4) -0.022(4) 0.011(4)
C30 0.081(6) 0.065(5) 0.074(6) 0.036(5) -0.013(5) 0.017(4)
C31 0.061(5) 0.054(5) 0.084(6) 0.030(4) 0.006(4) 0.016(4)
C32 0.045(4) 0.049(4) 0.068(6) 0.009(4) -0.003(4) 0.005(3)
C33 0.044(4) 0.045(4) 0.049(5) 0.006(4) 0.001(3) 0.018(3)
C34 0.043(4) 0.053(4) 0.055(5) 0.000(4) -0.011(3) 0.007(3)
C35 0.051(4) 0.058(4) 0.050(5) 0.013(4) -0.013(3) 0.011(4)
C36 0.032(4) 0.049(4) 0.043(4) 0.010(4) 0.001(3) 0.010(3)

loop_
_atom_type_symbol
_atom_type_description
_atom_type_scat_dispersion_real
_atom_type_scat_dispersion_imag
_atom_type_scat_source
C C 0.0033 0.0016 'International Tables Vol C Tables 4.2.6.8 and 6.1.1.4'
H H 0.0000 0.0000 'International Tables Vol C Tables 4.2.6.8 and 6.1.1.4'
N N 0.0061 0.0033 'International Tables Vol C Tables 4.2.6.8 and 6.1.1.4'
O O 0.0106 0.0060 'International Tables Vol C Tables 4.2.6.8 and 6.1.1.4'
Cu Cu 0.3201 1.2651 'International Tables Vol C Tables 4.2.6.8 and 6.1.1.4'

loop_
_geom_angle_atom_site_label_1
_geom_angle_atom_site_label_2
_geom_angle_atom_site_label_3
_geom_angle
_geom_angle_site_symmetry_1
_geom_angle_site_symmetry_3
_geom_angle_publ_flag
O1 Cu1 O2 91.78(17) . . ?
O1 Cu1 N4 150.4(2) . . ?
O2 Cu1 N4 90.83(18) . . ?
O1 Cu1 N1 91.8(2) . . ?
O2 Cu1 N1 155.6(2) . . ?
N4 Cu1 N1 97.9(2) . . ?
C36 O2 Cu1 129.0(4) . . ?
C1 O1 Cu1 129.6(4) . . ?
C26 N4 N3 111.5(5) . . ?
C26 N4 Cu1 127.4(4) . . ?
N3 N4 Cu1 117.0(3) . . ?
C19 N3 N4 116.6(5) . . ?
C12 N2 N1 117.5(5) . . ?
C11 N1 N2 114.8(5) . . ?
C11 N1 Cu1 124.8(4) . . ?
N2 N1 Cu1 117.1(4) . . ?
O1 C1 C2 118.3(6) . . ?
O1 C1 C10 125.2(6) . . ?
C2 C1 C10 116.4(6) . . ?
C3 C2 C1 122.6(6) . . ?
C3 C2 H2B 118.7 . . ?
C1 C2 H2B 118.7 . . ?
C2 C3 C4 121.6(6) . . ?
C2 C3 H3B 119.2 . . ?
C4 C3 H3B 119.2 . . ?
C9 C4 C5 120.7(6) . . ?
C9 C4 C3 118.8(6) . . ?
C5 C4 C3 120.5(7) . . ?
C6 C5 C4 122.4(7) . . ?
C6 C5 H5A 118.8 . . ?
C4 C5 H5A 118.8 . . ?
C5 C6 C7 116.0(7) . . ?
C5 C6 H6A 122.0 . . ?
C7 C6 H6A 122.0 . . ?
C8 C7 C6 123.5(7) . . ?
C8 C7 H7A 118.2 . . ?
C6 C7 H7A 118.2 . . ?
C7 C8 C9 121.6(7) . . ?
C7 C8 H8A 119.2 . . ?
C9 C8 H8A 119.2 . . ?
C4 C9 C8 115.7(6) . . ?
C4 C9 C10 120.0(6) . . ?
C8 C9 C10 124.3(6) . . ?
C11 C10 C1 118.8(6) . . ?
C11 C10 C9 120.6(6) . . ?
C1 C10 C9 120.6(6) . . ?
N1 C11 C10 127.4(6) . . ?
N1 C11 H11A 116.3 . . ?
C10 C11 H11A 116.3 . . ?
N2 C12 C13 118.1(6) . . ?
N2 C12 C19 123.7(6) . . ?
C13 C12 C19 118.2(5) . . ?
C14 C13 C18 118.5(6) . . ?
C14 C13 C12 120.5(6) . . ?
C18 C13 C12 121.0(6) . . ?
C13 C14 C15 120.7(7) . . ?
C13 C14 H14A 119.7 . . ?
C15 C14 H14A 119.7 . . ?
C16 C15 C14 119.6(8) . . ?
C16 C15 H15A 120.2 . . ?
C14 C15 H15A 120.2 . . ?
C15 C16 C17 120.0(8) . . ?
C15 C16 H16A 120.0 . . ?
C17 C16 H16A 120.0 . . ?
C18 C17 C16 120.5(7) . . ?
C18 C17 H17A 119.7 . . ?
C16 C17 H17A 119.7 . . ?
C17 C18 C13 120.8(7) . . ?
C17 C18 H18A 119.6 . . ?
C13 C18 H18A 119.6 . . ?
C20 C25 C24 120.2(7) . . ?
C20 C25 H25A 119.9 . . ?
C24 C25 H25A 119.9 . . ?
C23 C24 C25 121.6(7) . . ?
C23 C24 H24A 119.2 . . ?
C25 C24 H24A 119.2 . . ?
C24 C23 C22 118.0(7) . . ?
C24 C23 H23A 121.0 . . ?
C22 C23 H23A 121.0 . . ?
C23 C22 C21 122.6(8) . . ?
C23 C22 H22A 118.7 . . ?
C21 C22 H22A 118.7 . . ?
C20 C21 C22 119.9(7) . . ?
C20 C21 H21A 120.1 . . ?
C22 C21 H21A 120.1 . . ?
C21 C20 C25 117.9(6) . . ?
C21 C20 C19 122.8(6) . . ?
C25 C20 C19 119.3(6) . . ?
N3 C19 C12 126.5(5) . . ?
N3 C19 C20 116.4(6) . . ?
C12 C19 C20 117.0(5) . . ?
N4 C26 C27 125.4(6) . . ?
N4 C26 H26A 117.3 . . ?
C27 C26 H26A 117.3 . . ?
C36 C27 C26 119.8(5) . . ?
C36 C27 C28 121.1(5) . . ?
C26 C27 C28 119.1(5) . . ?
C29 C28 C33 115.8(6) . . ?
C29 C28 C27 123.9(6) . . ?
C33 C28 C27 120.3(5) . . ?
C30 C29 C28 121.5(6) . . ?
C30 C29 H29A 119.2 . . ?
C28 C29 H29A 119.2 . . ?
C29 C30 C31 121.2(6) . . ?
C29 C30 H30A 119.4 . . ?
C31 C30 H30A 119.4 . . ?
C32 C31 C30 118.9(6) . . ?
C32 C31 H31A 120.5 . . ?
C30 C31 H31A 120.5 . . ?
C31 C32 C33 121.9(6) . . ?
C31 C32 H32A 119.0 . . ?
C33 C32 H32A 119.0 . . ?
C32 C33 C28 120.6(6) . . ?
C32 C33 C34 122.3(6) . . ?
C28 C33 C34 117.1(6) . . ?
C35 C34 C33 123.1(6) . . ?
C35 C34 H34A 118.4 . . ?
C33 C34 H34A 118.4 . . ?
C34 C35 C36 121.1(6) . . ?
C34 C35 H35A 119.4 . . ?
C36 C35 H35A 119.4 . . ?
O2 C36 C27 126.2(5) . . ?
O2 C36 C35 116.6(5) . . ?
C27 C36 C35 117.3(5) . . ?
C38 C37 N5 155.5(16) . . ?
C37 C38 C37 180(2) 2_445 . ?
C37 C38 H38A 70.3 2_445 . ?
C37 C38 H38A 109.7 . . ?
C37 C38 H38B 70.7 2_445 . ?
C37 C38 H38B 109.3 . . ?
H38A C38 H38B 109.5 . . ?
C37 C38 H38C 70.6 2_445 . ?
C37 C38 H38C 109.4 . . ?
H38A C38 H38C 109.5 . . ?
H38B C38 H38C 109.5 . . ?
N6 C39 C40 164(3) . . ?
C39 C40 H40A 109.5 . . ?
C39 C40 H40B 109.5 . . ?
H40A C40 H40B 109.5 . . ?
C39 C40 H40C 109.5 . . ?
H40A C40 H40C 109.5 . . ?
H40B C40 H40C 109.5 . . ?

loop_
_geom_bond_atom_site_label_1
_geom_bond_atom_site_label_2
_geom_bond_distance
_geom_bond_site_symmetry_2
_geom_bond_publ_flag
Cu1 O1 1.865(4) . ?
Cu1 O2 1.886(4) . ?
Cu1 N4 1.932(5) . ?
Cu1 N1 1.956(5) . ?
O2 C36 1.279(6) . ?
O1 C1 1.280(7) . ?
N4 C26 1.276(7) . ?
N4 N3 1.423(6) . ?
N3 C19 1.271(7) . ?
N2 C12 1.280(7) . ?
N2 N1 1.401(6) . ?
N1 C11 1.282(7) . ?
C1 C2 1.428(8) . ?
C1 C10 1.436(8) . ?
C2 C3 1.355(8) . ?
C2 H2B 0.9300 . ?
C3 C4 1.428(8) . ?
C3 H3B 0.9300 . ?
C4 C9 1.391(8) . ?
C4 C5 1.399(8) . ?
C5 C6 1.369(9) . ?
C5 H5A 0.9300 . ?
C6 C7 1.373(10) . ?
C6 H6A 0.9300 . ?
C7 C8 1.345(9) . ?
C7 H7A 0.9300 . ?
C8 C9 1.408(8) . ?
C8 H8A 0.9300 . ?
C9 C10 1.447(8) . ?
C10 C11 1.420(8) . ?
C11 H11A 0.9300 . ?
C12 C13 1.454(8) . ?
C12 C19 1.501(8) . ?
C13 C14 1.368(8) . ?
C13 C18 1.378(8) . ?
C14 C15 1.377(9) . ?
C14 H14A 0.9300 . ?
C15 C16 1.360(10) . ?
C15 H15A 0.9300 . ?
C16 C17 1.361(9) . ?
C16 H16A 0.9300 . ?
C17 C18 1.350(8) . ?
C17 H17A 0.9300 . ?
C18 H18A 0.9300 . ?
C25 C20 1.367(8) . ?
C25 C24 1.388(8) . ?
C25 H25A 0.9300 . ?
C24 C23 1.325(9) . ?
C24 H24A 0.9300 . ?
C23 C22 1.334(10) . ?
C23 H23A 0.9300 . ?
C22 C21 1.377(9) . ?
C22 H22A 0.9300 . ?
C21 C20 1.352(8) . ?
C21 H21A 0.9300 . ?
C20 C19 1.506(8) . ?
C26 C27 1.425(7) . ?
C26 H26A 0.9300 . ?
C27 C36 1.402(8) . ?
C27 C28 1.427(8) . ?
C28 C29 1.412(8) . ?
C28 C33 1.411(7) . ?
C29 C30 1.365(8) . ?
C29 H29A 0.9300 . ?
C30 C31 1.381(8) . ?
C30 H30A 0.9300 . ?
C31 C32 1.338(9) . ?
C31 H31A 0.9300 . ?
C32 C33 1.392(8) . ?
C32 H32A 0.9300 . ?
C33 C34 1.427(8) . ?
C34 C35 1.335(8) . ?
C34 H34A 0.9300 . ?
C35 C36 1.448(8) . ?
C35 H35A 0.9300 . ?
C37 C38 1.295(18) . ?
C37 N5 1.42(2) . ?
C38 C37 1.295(18) 2_445 ?
C38 H38A 0.9600 . ?
C38 H38B 0.9600 . ?
C38 H38C 0.9600 . ?
C39 N6 1.07(3) . ?
C39 C40 1.18(2) . ?
C40 H40A 0.9600 . ?
C40 H40B 0.9600 . ?
C40 H40C 0.9600 . ?
